data_1555483
loop_
_publ_author_name
'Zhang, Hua'
'Zhu, Kong-Kai'
'Han, Ying-Shan'
'Luo, Cheng'
'Wainberg, Mark A.'
'Yue, Jian-Min'

_publ_section_title
;
 Flueggether A and Virosinine A, Anti-HIV Alkaloids from Flueggea virosa.
;
_journal_issue 24
_journal_name_full 'Organic letters'
_journal_page_first 6274
_journal_page_last 6277
_journal_paper_doi 10.1021/acs.orglett.5b03320
_journal_volume 17
_journal_year 2015
_chemical_absolute_configuration rmad
_chemical_formula_moiety 'C25 H30 N2 O5'
_chemical_formula_sum 'C25 H30 N2 O5'
_chemical_formula_weight 438.51
_space_group_crystal_system monoclinic
_space_group_IT_number 4
_space_group_name_Hall 'P 2yb'
_space_group_name_H-M_alt 'P 1 21 1'
_atom_sites_solution_hydrogens geom
_atom_sites_solution_primary direct
_audit_creation_date 2015-11-27
_audit_creation_method
;
Olex2 1.2
(compiled 2014.07.22 svn.r2960 for OlexSys, GUI svn.r4862)
;
_cell_angle_alpha 90
_cell_angle_beta 93.7500(10)
_cell_angle_gamma 90
_cell_formula_units_Z 2
_cell_length_a 8.73000(10)
_cell_length_b 13.8357(2)
_cell_length_c 9.11730(10)
_cell_measurement_reflns_used 5959
_cell_measurement_temperature 140(2)
_cell_measurement_theta_max 68.97
_cell_measurement_theta_min 4.86
_cell_volume 1098.88(2)
_computing_cell_refinement 'SAINT v7.68A (Bruker, 2009)'
_computing_data_reduction 'SAINT v7.68A (Bruker, 2009)'
_computing_molecular_graphics 'Olex2 (Dolomanov et al., 2009)'
_computing_publication_material 'Olex2 (Dolomanov et al., 2009)'
_computing_structure_refinement 'XL (Sheldrick, 2008)'
_computing_structure_solution 'ShelXS (Sheldrick, 2008)'
_diffrn_ambient_temperature 140.15
_diffrn_measured_fraction_theta_full 0.996
_diffrn_measured_fraction_theta_max 0.979
_diffrn_measurement_device_type 'Bruker APEX-II CCD'
_diffrn_measurement_method '\f and \w scans'
_diffrn_radiation_monochromator graphite
_diffrn_radiation_type CuK\a
_diffrn_radiation_wavelength 1.54178
_diffrn_reflns_av_R_equivalents 0.0344
_diffrn_reflns_av_unetI/netI 0.0429
_diffrn_reflns_Laue_measured_fraction_full 0.996
_diffrn_reflns_Laue_measured_fraction_max 0.979
_diffrn_reflns_limit_h_max 10
_diffrn_reflns_limit_h_min -10
_diffrn_reflns_limit_k_max 16
_diffrn_reflns_limit_k_min -16
_diffrn_reflns_limit_l_max 10
_diffrn_reflns_limit_l_min -10
_diffrn_reflns_number 8354
_diffrn_reflns_point_group_measured_fraction_full 0.916
_diffrn_reflns_point_group_measured_fraction_max 0.895
_diffrn_reflns_theta_full 67.679
_diffrn_reflns_theta_max 69.792
_diffrn_reflns_theta_min 4.861
_diffrn_standards_number 0
_exptl_absorpt_coefficient_mu 0.752
_exptl_absorpt_correction_T_max 0.7533
_exptl_absorpt_correction_T_min 0.5698
_exptl_absorpt_correction_type multi-scan
_exptl_absorpt_process_details
;
SADABS-2008/1 (Bruker,2008) was used for absorption correction.
wR2(int) was 0.1338 before and 0.0493 after correction.
The Ratio of minimum to maximum transmission is 0.7564.
The \l/2 correction factor is 0.0015.
;
_exptl_crystal_colour colourless
_exptl_crystal_density_diffrn 1.325
_exptl_crystal_description block
_exptl_crystal_F_000 468
_exptl_crystal_size_max 0.35
_exptl_crystal_size_mid 0.19
_exptl_crystal_size_min 0.15
_refine_diff_density_max 0.192
_refine_diff_density_min -0.236
_refine_diff_density_rms 0.051
_refine_ls_abs_structure_details
;
 Flack x determined using 1555 quotients [(I+)-(I-)]/[(I+)+(I-)]
 (Parsons, Flack and Wagner, Acta Cryst. B69 (2013) 249-259).
;
_refine_ls_abs_structure_Flack 0.01(8)
_refine_ls_extinction_method none
_refine_ls_goodness_of_fit_ref 1.045
_refine_ls_hydrogen_treatment constr
_refine_ls_matrix_type full
_refine_ls_number_parameters 298
_refine_ls_number_reflns 3705
_refine_ls_number_restraints 1
_refine_ls_restrained_S_all 1.045
_refine_ls_R_factor_all 0.0376
_refine_ls_R_factor_gt 0.0372
_refine_ls_shift/su_max 0.000
_refine_ls_shift/su_mean 0.000
_refine_ls_structure_factor_coef Fsqd
_refine_ls_weighting_details 'w=1/[\s^2^(Fo^2^)+(0.0666P)^2^+0.1239P] where P=(Fo^2^+2Fc^2^)/3'
_refine_ls_weighting_scheme calc
_refine_ls_wR_factor_gt 0.0980
_refine_ls_wR_factor_ref 0.0985
_reflns_Friedel_coverage 0.750
_reflns_Friedel_fraction_full 0.829
_reflns_Friedel_fraction_max 0.803
_reflns_number_gt 3656
_reflns_number_total 3705
_reflns_threshold_expression 'I > 2\s(I)'
_cod_data_source_file ol5b03320_si_002.cif
_cod_data_source_block cu_dm13405_0m
_cod_database_code 1555483
_shelxl_version_number 2014-3
_shelx_space_group_comment
;
The symmetry employed for this shelxl refinement is uniquely defined
by the following loop, which should always be used as a source of
symmetry information in preference to the above space-group names.
They are only intended as comments.
;
_shelx_estimated_absorpt_t_max 0.896
_shelx_estimated_absorpt_t_min 0.779
_olex2_refinement_description
;
1. Fixed Uiso
 At 1.2 times of:
  All C(H) groups, All C(H,H) groups, All C(H,H,H,H) groups
2. Others
 Fixed Sof: H3'A(0.7) H3'B(0.7) H3'C(0.3) H3'D(0.3) C4'(0.7) H4'A(0.7)
 H4'B(0.7) C4"(0.3) H4"A(0.3) H4"B(0.3) H5'A(0.7) H5'B(0.7) H5'C(0.3) H5'D(0.3)
3.a Ternary CH refined with riding coordinates:
 C2(H2), C7(H7), C8(H8), C2'(H2'), C7'(H7'), C15'(H15')
3.b Secondary CH2 refined with riding coordinates:
 C3(H3A,H3B), C4(H4A,H4B), C5(H5A,H5B), C6(H6A,H6B), C9(H9A,H9B), C15(H15A,
 H15B), C3'(H3'A,H3'B), C3'(H3'C,H3'D), C4'(H4'A,H4'B), C4"(H4"A,H4"B),
 C5'(H5'A,H5'B), C5'(H5'C,H5'D), C8'(H8'A,H8'B), C14'(H14A,H14B)
3.c Aromatic/amide H refined with riding coordinates:
 C13(H13), C12'(H12')
;
_olex2_submission_special_instructions 'No special instructions were received'

loop_
_space_group_symop_operation_xyz
'x, y, z'
'-x, y+1/2, -z'

loop_
_atom_site_label
_atom_site_type_symbol
_atom_site_fract_x
_atom_site_fract_y
_atom_site_fract_z
_atom_site_U_iso_or_equiv
_atom_site_adp_type
_atom_site_occupancy
_atom_site_site_symmetry_order
_atom_site_calc_flag
_atom_site_refinement_flags_posn
_atom_site_refinement_flags_occupancy
_atom_site_disorder_assembly
_atom_site_disorder_group
O11 O 0.40616(19) -0.23832(12) -0.07736(18) 0.0273(4) Uani 1 1 d . . . .
O16 O 0.2335(2) -0.26290(19) -0.2671(2) 0.0472(6) Uani 1 1 d . . . .
O17 O 0.30614(19) -0.03091(14) 0.28339(17) 0.0299(4) Uani 1 1 d . . . .
O10' O 0.19327(19) 0.28549(12) 0.42535(17) 0.0266(4) Uani 1 1 d . . . .
O16' O 0.3721(2) 0.39692(14) 0.3804(2) 0.0364(4) Uani 1 1 d . . . .
N1 N 0.6651(2) -0.05937(15) 0.1065(2) 0.0259(4) Uani 1 1 d . . . .
N1' N 0.0845(2) 0.05413(14) 0.5863(2) 0.0248(4) Uani 1 1 d . . . .
C2 C 0.6263(2) -0.13154(16) -0.0078(2) 0.0200(4) Uani 1 1 d . . . .
H2 H 0.6317 -0.0991 -0.1053 0.024 Uiso 1 1 calc R . . .
C3 C 0.7458(3) -0.21116(19) 0.0015(3) 0.0276(5) Uani 1 1 d . . . .
H3A H 0.7201 -0.2611 -0.0738 0.033 Uiso 1 1 calc R . . .
H3B H 0.7492 -0.2421 0.0996 0.033 Uiso 1 1 calc R . . .
C4 C 0.9016(3) -0.1653(2) -0.0245(3) 0.0365(6) Uani 1 1 d . . . .
H4A H 0.9835 -0.2142 -0.0062 0.044 Uiso 1 1 calc R . . .
H4B H 0.9024 -0.1448 -0.1285 0.044 Uiso 1 1 calc R . . .
C5 C 0.9359(3) -0.0781(3) 0.0749(3) 0.0479(8) Uani 1 1 d . . . .
H5A H 0.9589 -0.1008 0.1769 0.057 Uiso 1 1 calc R . . .
H5B H 1.0283 -0.0447 0.0429 0.057 Uiso 1 1 calc R . . .
C6 C 0.8031(3) -0.0065(2) 0.0726(3) 0.0400(7) Uani 1 1 d . . . .
H6A H 0.8253 0.0449 0.1464 0.048 Uiso 1 1 calc R . . .
H6B H 0.7883 0.0239 -0.0255 0.048 Uiso 1 1 calc R . . .
C7 C 0.5310(3) -0.00420(17) 0.1478(2) 0.0261(5) Uani 1 1 d . . . .
H7 H 0.5648 0.0559 0.2014 0.031 Uiso 1 1 calc R . . .
C8 C 0.4503(2) -0.07199(18) 0.2508(2) 0.0258(5) Uani 1 1 d . . . .
H8 H 0.5159 -0.0810 0.3439 0.031 Uiso 1 1 calc R . . .
C9 C 0.4259(3) -0.17055(17) 0.1726(2) 0.0262(5) Uani 1 1 d . . . .
H9A H 0.4966 -0.2194 0.2185 0.031 Uiso 1 1 calc R . . .
H9B H 0.3192 -0.1931 0.1812 0.031 Uiso 1 1 calc R . . .
C10 C 0.4573(2) -0.15726(16) 0.0109(2) 0.0201(4) Uani 1 1 d . . . .
C12 C 0.2939(3) -0.2071(2) -0.1797(3) 0.0315(5) Uani 1 1 d . . . .
C13 C 0.2713(2) -0.1029(2) -0.1616(2) 0.0295(5) Uani 1 1 d . . . .
H13 H 0.2004 -0.0636 -0.2181 0.035 Uiso 1 1 calc R . . .
C14 C 0.3678(2) -0.07299(17) -0.0518(2) 0.0225(4) Uani 1 1 d . . . .
C15 C 0.4185(3) 0.02134(17) 0.0162(3) 0.0282(5) Uani 1 1 d . . . .
H15A H 0.3293 0.0575 0.0496 0.034 Uiso 1 1 calc R . . .
H15B H 0.4700 0.0616 -0.0557 0.034 Uiso 1 1 calc R . . .
C2' C 0.1145(3) 0.15974(17) 0.6011(2) 0.0236(5) Uani 1 1 d . . . .
H2' H 0.1858 0.1726 0.6892 0.028 Uiso 1 1 calc R . . .
C3' C -0.0414(3) 0.2085(2) 0.6193(3) 0.0355(6) Uani 1 1 d . . . .
H3'A H -0.0300 0.2674 0.6807 0.043 Uiso 0.7 1 calc R P A 1
H3'B H -0.0934 0.2254 0.5230 0.043 Uiso 0.7 1 calc R P A 1
H3'C H -0.0631 0.2590 0.5439 0.043 Uiso 0.3 1 calc R P B 2
H3'D H -0.0460 0.2374 0.7183 0.043 Uiso 0.3 1 calc R P B 2
C4' C -0.1262(5) 0.1312(4) 0.6946(6) 0.0439(10) Uani 0.7 1 d . P C 1
H4'A H -0.2385 0.1408 0.6804 0.053 Uiso 0.7 1 calc R P C 1
H4'B H -0.0963 0.1296 0.8012 0.053 Uiso 0.7 1 calc R P C 1
C4" C -0.1604(9) 0.1171(7) 0.5964(11) 0.0305(17) Uani 0.3 1 d . P C 2
H4"A H -0.2416 0.1208 0.6671 0.037 Uiso 0.3 1 calc R P C 2
H4"B H -0.2095 0.1170 0.4954 0.037 Uiso 0.3 1 calc R P C 2
C5' C -0.0770(4) 0.0390(3) 0.6195(4) 0.0497(8) Uani 1 1 d . . . .
H5'A H -0.0861 -0.0174 0.6853 0.060 Uiso 0.7 1 calc R P C 1
H5'B H -0.1419 0.0275 0.5280 0.060 Uiso 0.7 1 calc R P C 1
H5'C H -0.1211 -0.0141 0.5573 0.060 Uiso 0.3 1 calc R P C 2
H5'D H -0.0809 0.0191 0.7235 0.060 Uiso 0.3 1 calc R P C 2
C7' C 0.1175(2) 0.02582(16) 0.4346(2) 0.0215(4) Uani 1 1 d . . . .
H7' H 0.0402 -0.0221 0.3938 0.026 Uiso 1 1 calc R . . .
C8' C 0.1075(2) 0.11983(17) 0.3460(2) 0.0207(4) Uani 1 1 d . . . .
H8'A H 0.1611 0.1152 0.2539 0.025 Uiso 1 1 calc R . . .
H8'B H 0.0001 0.1409 0.3238 0.025 Uiso 1 1 calc R . . .
C9' C 0.1929(2) 0.18459(15) 0.4602(2) 0.0197(4) Uani 1 1 d . . . .
C11' C 0.3426(3) 0.31475(18) 0.4129(2) 0.0269(5) Uani 1 1 d . . . .
C12' C 0.4445(3) 0.2320(2) 0.4433(3) 0.0278(5) Uani 1 1 d . . . .
H12' H 0.5533 0.2328 0.4426 0.033 Uiso 1 1 calc R . . .
C13' C 0.3592(2) 0.15605(17) 0.4721(2) 0.0218(4) Uani 1 1 d . . . .
C14' C 0.3976(2) 0.05410(17) 0.5108(2) 0.0220(4) Uani 1 1 d . . . .
H14A H 0.3980 0.0458 0.6187 0.026 Uiso 1 1 calc R . . .
H14B H 0.5017 0.0389 0.4804 0.026 Uiso 1 1 calc R . . .
C15' C 0.2809(2) -0.01610(16) 0.4350(2) 0.0215(4) Uani 1 1 d . . . .
H15' H 0.2851 -0.0795 0.4877 0.026 Uiso 1 1 calc R . . .

loop_
_atom_site_aniso_label
_atom_site_aniso_U_11
_atom_site_aniso_U_22
_atom_site_aniso_U_33
_atom_site_aniso_U_23
_atom_site_aniso_U_13
_atom_site_aniso_U_12
O11 0.0266(7) 0.0234(8) 0.0319(8) -0.0097(7) 0.0029(6) -0.0051(6)
O16 0.0303(9) 0.0665(15) 0.0449(10) -0.0278(10) 0.0034(8) -0.0181(10)
O17 0.0286(8) 0.0425(10) 0.0183(8) -0.0074(6) -0.0006(6) 0.0123(7)
O10' 0.0295(8) 0.0179(8) 0.0318(8) 0.0020(6) -0.0028(6) 0.0000(6)
O16' 0.0485(10) 0.0248(9) 0.0350(9) 0.0041(7) -0.0032(8) -0.0119(8)
N1 0.0233(9) 0.0271(10) 0.0270(9) -0.0097(8) -0.0001(7) -0.0012(8)
N1' 0.0300(10) 0.0212(10) 0.0243(9) 0.0004(8) 0.0108(7) 0.0007(8)
C2 0.0212(10) 0.0205(10) 0.0182(9) -0.0018(8) 0.0000(7) 0.0002(8)
C3 0.0289(11) 0.0289(12) 0.0248(10) -0.0021(9) 0.0005(8) 0.0066(9)
C4 0.0239(11) 0.0503(16) 0.0351(12) -0.0111(12) -0.0009(9) 0.0081(11)
C5 0.0222(11) 0.067(2) 0.0536(15) -0.0258(16) -0.0028(10) -0.0049(13)
C6 0.0278(12) 0.0442(16) 0.0483(15) -0.0194(13) 0.0034(11) -0.0122(11)
C7 0.0271(11) 0.0235(12) 0.0276(11) -0.0083(9) 0.0012(9) 0.0007(9)
C8 0.0263(10) 0.0314(12) 0.0196(9) -0.0030(10) 0.0006(8) 0.0087(9)
C9 0.0334(11) 0.0222(11) 0.0237(10) 0.0021(9) 0.0072(8) 0.0036(9)
C10 0.0229(10) 0.0177(10) 0.0196(9) -0.0029(8) 0.0010(7) -0.0011(8)
C12 0.0191(10) 0.0468(15) 0.0289(11) -0.0112(11) 0.0049(8) -0.0092(10)
C13 0.0201(10) 0.0459(15) 0.0222(10) 0.0019(10) 0.0008(8) 0.0013(10)
C14 0.0201(9) 0.0255(12) 0.0224(9) 0.0014(9) 0.0045(7) 0.0025(8)
C15 0.0349(12) 0.0177(11) 0.0321(11) 0.0031(9) 0.0027(9) 0.0021(9)
C2' 0.0269(11) 0.0226(11) 0.0213(10) -0.0025(8) 0.0006(8) 0.0028(9)
C3' 0.0400(13) 0.0347(15) 0.0333(12) -0.0040(11) 0.0130(10) 0.0120(11)
C4' 0.037(2) 0.052(3) 0.045(3) 0.000(2) 0.0214(18) 0.0068(19)
C4" 0.025(4) 0.037(5) 0.031(4) 0.000(4) 0.013(3) 0.003(3)
C5' 0.0428(16) 0.0449(18) 0.0655(19) -0.0105(15) 0.0336(14) -0.0118(13)
C7' 0.0222(10) 0.0203(10) 0.0220(10) -0.0030(8) 0.0007(7) -0.0007(8)
C8' 0.0196(9) 0.0250(11) 0.0172(9) -0.0021(8) -0.0015(7) 0.0003(8)
C9' 0.0216(10) 0.0165(10) 0.0206(9) 0.0013(8) -0.0023(7) 0.0001(8)
C11' 0.0337(11) 0.0235(12) 0.0227(10) 0.0001(9) -0.0043(8) -0.0065(9)
C12' 0.0257(10) 0.0317(13) 0.0255(10) 0.0018(9) -0.0019(8) -0.0048(10)
C13' 0.0223(10) 0.0260(12) 0.0164(9) -0.0016(8) -0.0036(7) 0.0010(8)
C14' 0.0219(9) 0.0255(11) 0.0184(9) -0.0007(8) -0.0004(7) 0.0046(8)
C15' 0.0273(10) 0.0206(10) 0.0167(9) -0.0023(8) 0.0021(8) 0.0037(9)

loop_
_atom_type_symbol
_atom_type_description
_atom_type_scat_dispersion_real
_atom_type_scat_dispersion_imag
_atom_type_scat_source
C C 0.0181 0.0091 'International Tables Vol C Tables 4.2.6.8 and 6.1.1.4'
H H 0.0000 0.0000 'International Tables Vol C Tables 4.2.6.8 and 6.1.1.4'
N N 0.0311 0.0180 'International Tables Vol C Tables 4.2.6.8 and 6.1.1.4'
O O 0.0492 0.0322 'International Tables Vol C Tables 4.2.6.8 and 6.1.1.4'

loop_
_geom_angle_atom_site_label_1
_geom_angle_atom_site_label_2
_geom_angle_atom_site_label_3
_geom_angle
C12 O11 C10 108.45(18)
C15' O17 C8 116.84(16)
C11' O10' C9' 108.72(18)
C2 N1 C7 112.67(16)
C6 N1 C2 110.24(17)
C6 N1 C7 118.5(2)
C5' N1' C2' 106.6(2)
C5' N1' C7' 113.5(2)
C7' N1' C2' 107.43(17)
N1 C2 H2 107.7
N1 C2 C3 109.19(17)
N1 C2 C10 104.92(16)
C3 C2 H2 107.7
C3 C2 C10 119.17(19)
C10 C2 H2 107.7
C2 C3 H3A 110.2
C2 C3 H3B 110.2
C2 C3 C4 107.8(2)
H3A C3 H3B 108.5
C4 C3 H3A 110.2
C4 C3 H3B 110.2
C3 C4 H4A 109.2
C3 C4 H4B 109.2
H4A C4 H4B 107.9
C5 C4 C3 112.1(2)
C5 C4 H4A 109.2
C5 C4 H4B 109.2
C4 C5 H5A 109.1
C4 C5 H5B 109.1
H5A C5 H5B 107.8
C6 C5 C4 112.7(2)
C6 C5 H5A 109.1
C6 C5 H5B 109.1
N1 C6 C5 108.0(3)
N1 C6 H6A 110.1
N1 C6 H6B 110.1
C5 C6 H6A 110.1
C5 C6 H6B 110.1
H6A C6 H6B 108.4
N1 C7 H7 110.1
N1 C7 C8 104.21(18)
N1 C7 C15 113.46(18)
C8 C7 H7 110.1
C8 C7 C15 108.83(18)
C15 C7 H7 110.1
O17 C8 C7 109.29(19)
O17 C8 H8 109.6
O17 C8 C9 110.44(19)
C7 C8 H8 109.6
C7 C8 C9 108.21(17)
C9 C8 H8 109.6
C8 C9 H9A 110.1
C8 C9 H9B 110.1
H9A C9 H9B 108.4
C10 C9 C8 108.09(18)
C10 C9 H9A 110.1
C10 C9 H9B 110.1
O11 C10 C2 112.61(17)
O11 C10 C9 112.21(18)
O11 C10 C14 105.04(17)
C9 C10 C2 111.65(16)
C14 C10 C2 104.96(17)
C14 C10 C9 109.87(17)
O11 C12 C13 109.1(2)
O16 C12 O11 120.5(3)
O16 C12 C13 130.4(3)
C12 C13 H13 126.1
C14 C13 C12 107.9(2)
C14 C13 H13 126.1
C10 C14 C15 112.86(18)
C13 C14 C10 109.5(2)
C13 C14 C15 137.4(2)
C7 C15 H15A 110.5
C7 C15 H15B 110.5
C14 C15 C7 106.12(18)
C14 C15 H15A 110.5
C14 C15 H15B 110.5
H15A C15 H15B 108.7
N1' C2' H2' 110.1
N1' C2' C3' 106.78(19)
N1' C2' C9' 103.29(17)
C3' C2' H2' 110.1
C9' C2' H2' 110.1
C9' C2' C3' 116.06(18)
C2' C3' H3'A 111.4
C2' C3' H3'B 111.4
C2' C3' H3'C 111.4
C2' C3' H3'D 111.4
C2' C3' C4" 101.8(3)
H3'A C3' H3'B 109.3
H3'C C3' H3'D 109.3
C4' C3' C2' 101.8(2)
C4' C3' H3'A 111.4
C4' C3' H3'B 111.4
C4" C3' H3'C 111.4
C4" C3' H3'D 111.4
C3' C4' H4'A 111.1
C3' C4' H4'B 111.1
C3' C4' C5' 103.3(3)
H4'A C4' H4'B 109.1
C5' C4' H4'A 111.1
C5' C4' H4'B 111.1
C3' C4" H4"A 110.5
C3' C4" H4"B 110.5
H4"A C4" H4"B 108.7
C5' C4" C3' 105.9(6)
C5' C4" H4"A 110.5
C5' C4" H4"B 110.5
N1' C5' C4' 105.9(3)
N1' C5' H5'A 110.6
N1' C5' H5'B 110.6
N1' C5' H5'C 109.2
N1' C5' H5'D 109.2
C4' C5' H5'A 110.6
C4' C5' H5'B 110.6
C4" C5' N1' 112.2(4)
C4" C5' H5'C 109.2
C4" C5' H5'D 109.2
H5'A C5' H5'B 108.7
H5'C C5' H5'D 107.9
N1' C7' H7' 110.7
N1' C7' C8' 105.06(18)
N1' C7' C15' 109.48(17)
C8' C7' H7' 110.7
C8' C7' C15' 110.00(17)
C15' C7' H7' 110.7
C7' C8' H8'A 112.3
C7' C8' H8'B 112.3
H8'A C8' H8'B 109.9
C9' C8' C7' 97.46(16)
C9' C8' H8'A 112.3
C9' C8' H8'B 112.3
O10' C9' C2' 114.34(18)
O10' C9' C8' 115.31(17)
O10' C9' C13' 104.85(18)
C8' C9' C2' 102.38(17)
C13' C9' C2' 111.32(17)
C13' C9' C8' 108.70(17)
O10' C11' C12' 108.74(19)
O16' C11' O10' 121.1(2)
O16' C11' C12' 130.2(2)
C11' C12' H12' 125.8
C13' C12' C11' 108.3(2)
C13' C12' H12' 125.8
C12' C13' C9' 109.3(2)
C12' C13' C14' 132.8(2)
C14' C13' C9' 117.92(19)
C13' C14' H14A 109.4
C13' C14' H14B 109.4
C13' C14' C15' 111.11(17)
H14A C14' H14B 108.0
C15' C14' H14A 109.4
C15' C14' H14B 109.4
O17 C15' C7' 104.66(16)
O17 C15' C14' 112.71(18)
O17 C15' H15' 109.6
C7' C15' H15' 109.6
C14' C15' C7' 110.44(17)
C14' C15' H15' 109.6

loop_
_geom_bond_atom_site_label_1
_geom_bond_atom_site_label_2
_geom_bond_distance
O11 C10 1.434(3)
O11 C12 1.378(3)
O16 C12 1.205(3)
O17 C8 1.430(3)
O17 C15' 1.428(2)
O10' C9' 1.432(3)
O10' C11' 1.377(3)
O16' C11' 1.207(3)
N1 C2 1.467(3)
N1 C6 1.460(3)
N1 C7 1.467(3)
N1' C2' 1.489(3)
N1' C5' 1.476(3)
N1' C7' 1.484(3)
C2 H2 1.0000
C2 C3 1.516(3)
C2 C10 1.538(3)
C3 H3A 0.9900
C3 H3B 0.9900
C3 C4 1.534(3)
C4 H4A 0.9900
C4 H4B 0.9900
C4 C5 1.527(4)
C5 H5A 0.9900
C5 H5B 0.9900
C5 C6 1.524(4)
C6 H6A 0.9900
C6 H6B 0.9900
C7 H7 1.0000
C7 C8 1.531(3)
C7 C15 1.541(3)
C8 H8 1.0000
C8 C9 1.547(3)
C9 H9A 0.9900
C9 H9B 0.9900
C9 C10 1.528(3)
C10 C14 1.496(3)
C12 C13 1.466(4)
C13 H13 0.9500
C13 C14 1.332(3)
C14 C15 1.499(3)
C15 H15A 0.9900
C15 H15B 0.9900
C2' H2' 1.0000
C2' C3' 1.538(3)
C2' C9' 1.534(3)
C3' H3'A 0.9900
C3' H3'B 0.9900
C3' H3'C 0.9900
C3' H3'D 0.9900
C3' C4' 1.493(5)
C3' C4" 1.642(10)
C4' H4'A 0.9900
C4' H4'B 0.9900
C4' C5' 1.523(6)
C4" H4"A 0.9900
C4" H4"B 0.9900
C4" C5' 1.312(10)
C5' H5'A 0.9900
C5' H5'B 0.9900
C5' H5'C 0.9900
C5' H5'D 0.9900
C7' H7' 1.0000
C7' C8' 1.531(3)
C7' C15' 1.540(3)
C8' H8'A 0.9900
C8' H8'B 0.9900
C8' C9' 1.530(3)
C9' C13' 1.501(3)
C11' C12' 1.465(4)
C12' H12' 0.9500
C12' C13' 1.325(3)
C13' C14' 1.487(3)
C14' H14A 0.9900
C14' H14B 0.9900
C14' C15' 1.538(3)
C15' H15' 1.0000

loop_
_geom_hbond_atom_site_label_D
_geom_hbond_atom_site_label_H
_geom_hbond_atom_site_label_A
_geom_hbond_distance_DH
_geom_hbond_distance_HA
_geom_hbond_distance_DA
_geom_hbond_angle_DHA
_geom_hbond_site_symmetry_A
C2 H2 O16' 1.00 2.51 3.421(3) 151.8 2_645
C8 H8 O16' 1.00 2.65 3.635(3) 166.6 2_646
C13 H13 N1' 0.95 2.57 3.489(3) 162.0 1_554
C3' H3'B O16 0.99 2.57 3.547(3) 169.9 2
C4" H4"B O16 0.99 2.66 3.454(10) 137.3 2
C8' H8'B O16 0.99 2.46 3.426(3) 164.3 2
C12' H12' O16 0.95 2.53 3.328(3) 141.3 2_655
C14' H14B O16' 0.99 2.55 3.082(3) 113.6 2_646

loop_
_geom_torsion_atom_site_label_1
_geom_torsion_atom_site_label_2
_geom_torsion_atom_site_label_3
_geom_torsion_atom_site_label_4
_geom_torsion
O11 C10 C14 C13 1.9(2)
O11 C10 C14 C15 -173.60(17)
O11 C12 C13 C14 0.2(2)
O16 C12 C13 C14 -178.4(2)
O17 C8 C9 C10 107.00(19)
O10' C9' C13' C12' -1.4(2)
O10' C9' C13' C14' 178.83(17)
O10' C11' C12' C13' 0.4(3)
O16' C11' C12' C13' -179.1(2)
N1 C2 C3 C4 -60.9(2)
N1 C2 C10 O11 -170.87(18)
N1 C2 C10 C9 -43.6(2)
N1 C2 C10 C14 75.41(19)
N1 C7 C8 O17 -172.46(16)
N1 C7 C8 C9 -52.1(2)
N1 C7 C15 C14 59.2(2)
N1' C2' C3' C4' 30.2(3)
N1' C2' C3' C4" -5.3(4)
N1' C2' C9' O10' 162.33(17)
N1' C2' C9' C8' 36.9(2)
N1' C2' C9' C13' -79.1(2)
N1' C7' C8' C9' 42.39(19)
N1' C7' C15' O17 -173.97(18)
N1' C7' C15' C14' -52.4(2)
C2 N1 C6 C5 -63.4(3)
C2 N1 C7 C8 79.0(2)
C2 N1 C7 C15 -39.2(3)
C2 C3 C4 C5 51.6(3)
C2 C10 C14 C13 120.83(19)
C2 C10 C14 C15 -54.7(2)
C3 C2 C10 O11 -48.3(2)
C3 C2 C10 C9 79.0(2)
C3 C2 C10 C14 -162.02(18)
C3 C4 C5 C6 -49.4(4)
C4 C5 C6 N1 53.5(3)
C6 N1 C2 C3 69.3(3)
C6 N1 C2 C10 -161.8(2)
C6 N1 C7 C8 -150.1(2)
C6 N1 C7 C15 91.6(2)
C7 N1 C2 C3 -155.79(19)
C7 N1 C2 C10 -27.0(2)
C7 N1 C6 C5 164.7(2)
C7 C8 C9 C10 -12.6(2)
C8 O17 C15' C7' -178.68(19)
C8 O17 C15' C14' 61.3(3)
C8 C7 C15 C14 -56.3(2)
C8 C9 C10 O11 -167.38(17)
C8 C9 C10 C2 65.1(2)
C8 C9 C10 C14 -50.9(2)
C9 C10 C14 C13 -119.0(2)
C9 C10 C14 C15 65.5(2)
C10 O11 C12 O16 179.8(2)
C10 O11 C12 C13 1.0(2)
C10 C2 C3 C4 178.70(18)
C10 C14 C15 C7 -9.0(2)
C12 O11 C10 C2 -115.40(19)
C12 O11 C10 C9 117.6(2)
C12 O11 C10 C14 -1.7(2)
C12 C13 C14 C10 -1.3(2)
C12 C13 C14 C15 172.6(2)
C13 C14 C15 C7 177.2(2)
C15 C7 C8 O17 -51.1(2)
C15 C7 C8 C9 69.2(2)
C2' N1' C5' C4' -15.6(4)
C2' N1' C5' C4" 24.3(6)
C2' N1' C7' C8' -20.9(2)
C2' N1' C7' C15' 97.2(2)
C2' C3' C4' C5' -39.0(4)
C2' C3' C4" C5' 19.8(6)
C2' C9' C13' C12' -125.6(2)
C2' C9' C13' C14' 54.7(2)
C3' C2' C9' O10' 45.9(3)
C3' C2' C9' C8' -79.6(2)
C3' C2' C9' C13' 164.5(2)
C3' C4' C5' N1' 34.9(4)
C3' C4' C5' C4" -70.9(6)
C3' C4" C5' N1' -27.2(7)
C3' C4" C5' C4' 60.5(6)
C4' C3' C4" C5' -73.9(7)
C4" C3' C4' C5' 54.9(6)
C5' N1' C2' C3' -9.0(3)
C5' N1' C2' C9' -131.9(2)
C5' N1' C7' C8' 96.7(2)
C5' N1' C7' C15' -145.2(2)
C7' N1' C2' C3' 113.03(19)
C7' N1' C2' C9' -9.8(2)
C7' N1' C5' C4' -133.7(3)
C7' N1' C5' C4" -93.8(5)
C7' C8' C9' O10' -172.86(18)
C7' C8' C9' C2' -48.07(19)
C7' C8' C9' C13' 69.78(19)
C8' C7' C15' O17 -59.0(2)
C8' C7' C15' C14' 62.6(2)
C8' C9' C13' C12' 122.4(2)
C8' C9' C13' C14' -57.3(2)
C9' O10' C11' O16' 178.2(2)
C9' O10' C11' C12' -1.3(2)
C9' C2' C3' C4' 144.7(3)
C9' C2' C3' C4" 109.2(4)
C9' C13' C14' C15' 38.7(2)
C11' O10' C9' C2' 123.81(18)
C11' O10' C9' C8' -117.89(19)
C11' O10' C9' C13' 1.6(2)
C11' C12' C13' C9' 0.7(2)
C11' C12' C13' C14' -179.6(2)
C12' C13' C14' C15' -141.0(2)
C13' C14' C15' O17 77.5(2)
C13' C14' C15' C7' -39.2(2)
C15' O17 C8 C7 -123.3(2)
C15' O17 C8 C9 117.8(2)
C15' C7' C8' C9' -75.35(19)
